data_4129935
loop_
_publ_author_name
'Rohmann, Kai'
'H\"olscher, Markus'
'Leitner, Walter'

_publ_section_title
;
 Can Contemporary Density Functional Theory Predict Energy Spans in
 Molecular Catalysis Accurately Enough To Be Applicable for in Silico
 Catalyst Design? A Computational/Experimental Case Study for the
 Ruthenium-Catalyzed Hydrogenation of Olefins.
;
_journal_issue 1
_journal_name_full 'Journal of the American Chemical Society'
_journal_page_first 433
_journal_page_last 443
_journal_paper_doi 10.1021/jacs.5b11997
_journal_volume 138
_journal_year 2016
_chemical_formula_moiety 'C46 H61 Cl O3 P2 Ru, C7 H8'
_chemical_formula_sum 'C53 H69 Cl O3 P2 Ru'
_chemical_formula_weight 952.54
_space_group_IT_number 14
_space_group_name_Hall '-P 2ybc'
_space_group_name_H-M_alt 'P 1 21/c 1'
_symmetry_cell_setting monoclinic
_symmetry_space_group_name_H-M 'P 1 21/c 1'
_atom_sites_solution_hydrogens geom
_atom_sites_solution_primary direct
_atom_sites_solution_secondary difmap
_audit_creation_method SHELXL-97
_cell_angle_alpha 90.00
_cell_angle_beta 107.071(3)
_cell_angle_gamma 90.00
_cell_formula_units_Z 4
_cell_length_a 12.699(2)
_cell_length_b 35.158(6)
_cell_length_c 11.0528(19)
_cell_measurement_reflns_used 5959
_cell_measurement_temperature 100(2)
_cell_measurement_theta_max 24.05
_cell_measurement_theta_min 2.23
_cell_volume 4717.3(14)
_computing_cell_refinement 'Bruker SAINT'
_computing_data_collection 'Bruker SMART'
_computing_data_reduction 'Bruker SAINT'
_computing_structure_refinement 'SHELXL-97 (Sheldrick, 1997)'
_computing_structure_solution 'SHELXS-97 (Sheldrick, 1990)'
_diffrn_ambient_temperature 100(2)
_diffrn_measured_fraction_theta_full 0.997
_diffrn_measured_fraction_theta_max 0.997
_diffrn_measurement_device_type 'CCD area detector'
_diffrn_measurement_method 'omega scans'
_diffrn_radiation_monochromator 'multilayer optics'
_diffrn_radiation_source microsource
_diffrn_radiation_type MoK\a
_diffrn_radiation_wavelength 0.71073
_diffrn_reflns_av_R_equivalents 0.0940
_diffrn_reflns_av_sigmaI/netI 0.0642
_diffrn_reflns_limit_h_max 15
_diffrn_reflns_limit_h_min -15
_diffrn_reflns_limit_k_max 43
_diffrn_reflns_limit_k_min -43
_diffrn_reflns_limit_l_max 13
_diffrn_reflns_limit_l_min -13
_diffrn_reflns_number 55406
_diffrn_reflns_theta_full 26.34
_diffrn_reflns_theta_max 26.34
_diffrn_reflns_theta_min 1.68
_exptl_absorpt_coefficient_mu 0.499
_exptl_absorpt_correction_T_max 0.9518
_exptl_absorpt_correction_T_min 0.8853
_exptl_absorpt_correction_type multi-scan
_exptl_absorpt_process_details SADABS
_exptl_crystal_colour orange
_exptl_crystal_density_diffrn 1.341
_exptl_crystal_density_method 'not measured'
_exptl_crystal_description plate
_exptl_crystal_F_000 2008
_exptl_crystal_size_max 0.25
_exptl_crystal_size_mid 0.19
_exptl_crystal_size_min 0.10
_refine_diff_density_max 1.350
_refine_diff_density_min -1.174
_refine_diff_density_rms 0.112
_refine_ls_extinction_method none
_refine_ls_goodness_of_fit_ref 1.173
_refine_ls_hydrogen_treatment constr
_refine_ls_matrix_type full
_refine_ls_number_parameters 527
_refine_ls_number_reflns 9580
_refine_ls_number_restraints 52
_refine_ls_restrained_S_all 1.177
_refine_ls_R_factor_all 0.0881
_refine_ls_R_factor_gt 0.0721
_refine_ls_shift/su_max 0.001
_refine_ls_shift/su_mean 0.000
_refine_ls_structure_factor_coef Fsqd
_refine_ls_weighting_details 'calc w=1/[\s^2^(Fo^2^)+(0.0429P)^2^+18.3809P] where P=(Fo^2^+2Fc^2^)/3'
_refine_ls_weighting_scheme calc
_refine_ls_wR_factor_gt 0.1521
_refine_ls_wR_factor_ref 0.1596
_reflns_number_gt 7957
_reflns_number_total 9580
_reflns_threshold_expression >2sigma(I)
_cod_data_source_file ja5b11997_si_002.cif
_cod_data_source_block c12_a76_(compound_2)
_cod_depositor_comments
;
The following automatic conversions were performed:

data name '_iucr_refine_instruction_details' was replaced with
'_iucr_refine_instructions_details' as specified in the replacement
file 'data/replacement-values/replacement_tags.lst'.

Automatic conversion script
Id: cif_correct_tags 9268 2022-04-12 08:56:07Z antanas 
;
_cod_original_sg_symbol_H-M 'P 21/c'
_cod_database_code 4129935

loop_
_symmetry_equiv_pos_as_xyz
'x, y, z'
'-x, y+1/2, -z+1/2'
'-x, -y, -z'
'x, -y-1/2, z-1/2'

loop_
_atom_site_label
_atom_site_type_symbol
_atom_site_fract_x
_atom_site_fract_y
_atom_site_fract_z
_atom_site_U_iso_or_equiv
_atom_site_adp_type
_atom_site_occupancy
_atom_site_symmetry_multiplicity
_atom_site_calc_flag
_atom_site_refinement_flags
_atom_site_disorder_assembly
_atom_site_disorder_group
Ru1 Ru 0.31737(3) 0.110296(11) 0.06921(3) 0.01674(12) Uani 1 1 d . . .
Cl1 Cl 0.25952(10) 0.13792(3) 0.23316(10) 0.0213(3) Uani 1 1 d . . .
P1 P 0.23192(10) 0.14915(4) -0.08842(11) 0.0173(3) Uani 1 1 d . . .
P2 P 0.49274(11) 0.13215(4) 0.12074(12) 0.0201(3) Uani 1 1 d . . .
O1 O 0.1815(3) 0.07169(10) 0.0507(3) 0.0221(7) Uani 1 1 d . . .
O2 O 0.3390(3) 0.05720(9) 0.1897(3) 0.0211(7) Uani 1 1 d . . .
O3 O 0.3692(3) 0.08170(9) -0.0734(3) 0.0178(7) Uani 1 1 d . . .
C10 C 0.2369(4) 0.05240(14) 0.1462(4) 0.0209(10) Uani 1 1 d . . .
C11 C 0.1754(4) 0.02577(14) 0.2063(5) 0.0239(11) Uani 1 1 d . . .
C12 C 0.0641(5) 0.01964(17) 0.1518(6) 0.0361(14) Uani 1 1 d . . .
H12 H 0.0278 0.0313 0.0731 0.043 Uiso 1 1 calc R . .
C13 C 0.0044(6) -0.0033(2) 0.2102(7) 0.0509(18) Uani 1 1 d . . .
H13 H -0.0714 -0.0085 0.1706 0.061 Uiso 1 1 calc R . .
C14 C 0.0589(6) -0.01862(18) 0.3286(6) 0.0447(16) Uani 1 1 d . . .
H14 H 0.0186 -0.0333 0.3721 0.054 Uiso 1 1 calc R . .
C15 C 0.1689(5) -0.01285(17) 0.3831(6) 0.0358(14) Uani 1 1 d . . .
H15 H 0.2050 -0.0241 0.4625 0.043 Uiso 1 1 calc R . .
C16 C 0.2280(5) 0.00952(15) 0.3224(5) 0.0257(11) Uani 1 1 d . . .
H16 H 0.3045 0.0137 0.3605 0.031 Uiso 1 1 calc R . .
C17 C 0.2671(4) 0.20037(13) -0.0911(4) 0.0175(10) Uani 1 1 d . . .
H17 H 0.3388 0.2015 -0.1113 0.021 Uiso 1 1 calc R . .
C18 C 0.2885(4) 0.21779(14) 0.0415(4) 0.0198(10) Uani 1 1 d . . .
H18A H 0.2186 0.2187 0.0639 0.024 Uiso 1 1 calc R . .
H18B H 0.3407 0.2015 0.1043 0.024 Uiso 1 1 calc R . .
C19 C 0.3359(4) 0.25796(14) 0.0468(5) 0.0238(11) Uani 1 1 d . . .
H19A H 0.3475 0.2687 0.1326 0.029 Uiso 1 1 calc R . .
H19B H 0.4082 0.2569 0.0298 0.029 Uiso 1 1 calc R . .
C20 C 0.2581(5) 0.28363(15) -0.0505(5) 0.0255(11) Uani 1 1 d . . .
H20A H 0.1890 0.2871 -0.0276 0.031 Uiso 1 1 calc R . .
H20B H 0.2926 0.3089 -0.0500 0.031 Uiso 1 1 calc R . .
C21 C 0.2321(5) 0.26649(14) -0.1819(5) 0.0268(12) Uani 1 1 d . . .
H21A H 0.2999 0.2663 -0.2088 0.032 Uiso 1 1 calc R . .
H21B H 0.1772 0.2827 -0.2419 0.032 Uiso 1 1 calc R . .
C22 C 0.1872(4) 0.22606(14) -0.1880(5) 0.0234(11) Uani 1 1 d . . .
H22A H 0.1758 0.2157 -0.2741 0.028 Uiso 1 1 calc R . .
H22B H 0.1150 0.2265 -0.1707 0.028 Uiso 1 1 calc R . .
C23 C 0.0799(4) 0.14871(15) -0.1358(5) 0.0236(11) Uani 1 1 d . . .
H23 H 0.0547 0.1677 -0.2058 0.028 Uiso 1 1 calc R . .
C24 C 0.0374(4) 0.16280(17) -0.0271(5) 0.0292(12) Uani 1 1 d . . .
H24A H 0.0637 0.1455 0.0462 0.035 Uiso 1 1 calc R . .
H24B H 0.0679 0.1884 -0.0004 0.035 Uiso 1 1 calc R . .
C25 C -0.0874(4) 0.16466(19) -0.0653(6) 0.0357(14) Uani 1 1 d . . .
H25A H -0.1112 0.1728 0.0083 0.043 Uiso 1 1 calc R . .
H25B H -0.1134 0.1839 -0.1329 0.043 Uiso 1 1 calc R . .
C26 C -0.1385(5) 0.1272(2) -0.1116(6) 0.0446(16) Uani 1 1 d . . .
H26A H -0.2197 0.1297 -0.1385 0.054 Uiso 1 1 calc R . .
H26B H -0.1174 0.1083 -0.0422 0.054 Uiso 1 1 calc R . .
C27 C -0.1006(5) 0.11372(18) -0.2217(6) 0.0417(15) Uani 1 1 d . . .
H27A H -0.1329 0.0884 -0.2496 0.050 Uiso 1 1 calc R . .
H27B H -0.1271 0.1316 -0.2934 0.050 Uiso 1 1 calc R . .
C28 C 0.0234(5) 0.11107(17) -0.1863(6) 0.0343(13) Uani 1 1 d . . .
H28A H 0.0452 0.1034 -0.2617 0.041 Uiso 1 1 calc R . .
H28B H 0.0490 0.0911 -0.1210 0.041 Uiso 1 1 calc R . .
C29 C 0.2597(4) 0.12584(14) -0.2247(4) 0.0217(10) Uani 1 1 d . . .
C30 C 0.2184(5) 0.13673(14) -0.3523(5) 0.0258(12) Uani 1 1 d . . .
H30 H 0.1728 0.1586 -0.3744 0.031 Uiso 1 1 calc R . .
C31 C 0.2441(5) 0.11565(16) -0.4463(5) 0.0311(13) Uani 1 1 d . . .
H31 H 0.2164 0.1234 -0.5321 0.037 Uiso 1 1 calc R . .
C32 C 0.3095(5) 0.08352(16) -0.4165(5) 0.0299(12) Uani 1 1 d . . .
H32 H 0.3263 0.0695 -0.4820 0.036 Uiso 1 1 calc R . .
C33 C 0.3509(4) 0.07142(14) -0.2914(5) 0.0238(11) Uani 1 1 d . . .
C34 C 0.3226(4) 0.09336(14) -0.2018(4) 0.0210(10) Uani 1 1 d . . .
C35 C 0.4834(4) 0.07436(13) -0.0467(5) 0.0203(10) Uani 1 1 d . . .
C36 C 0.5543(4) 0.09351(14) 0.0540(5) 0.0246(11) Uani 1 1 d . . .
C37 C 0.6667(4) 0.08472(15) 0.0789(5) 0.0277(12) Uani 1 1 d . . .
H37 H 0.7192 0.0965 0.1483 0.033 Uiso 1 1 calc R . .
C38 C 0.7018(5) 0.05906(15) 0.0032(6) 0.0305(13) Uani 1 1 d . . .
H38 H 0.7776 0.0526 0.0230 0.037 Uiso 1 1 calc R . .
C39 C 0.6261(5) 0.04285(15) -0.1014(5) 0.0295(12) Uani 1 1 d . . .
H39 H 0.6516 0.0264 -0.1550 0.035 Uiso 1 1 calc R . .
C40 C 0.5146(5) 0.05020(14) -0.1290(5) 0.0246(11) Uani 1 1 d . . .
C41 C 0.4234(5) 0.03647(15) -0.2442(5) 0.0274(12) Uani 1 1 d . . .
C42 C 0.3555(5) 0.00552(15) -0.2028(5) 0.0311(13) Uani 1 1 d . . .
H42A H 0.3249 0.0158 -0.1380 0.047 Uiso 1 1 calc R . .
H42B H 0.4031 -0.0162 -0.1681 0.047 Uiso 1 1 calc R . .
H42C H 0.2954 -0.0028 -0.2761 0.047 Uiso 1 1 calc R . .
C43 C 0.4702(5) 0.01951(16) -0.3451(5) 0.0350(14) Uani 1 1 d . . .
H43A H 0.4096 0.0118 -0.4186 0.052 Uiso 1 1 calc R . .
H43B H 0.5156 -0.0027 -0.3102 0.052 Uiso 1 1 calc R . .
H43C H 0.5155 0.0386 -0.3710 0.052 Uiso 1 1 calc R . .
C44 C 0.5704(4) 0.13423(14) 0.2906(5) 0.0234(11) Uani 1 1 d . . .
H44 H 0.6503 0.1372 0.2978 0.028 Uiso 1 1 calc R . .
C45 C 0.5338(5) 0.16906(15) 0.3514(5) 0.0280(12) Uani 1 1 d . . .
H45A H 0.4538 0.1674 0.3408 0.034 Uiso 1 1 calc R . .
H45B H 0.5474 0.1924 0.3082 0.034 Uiso 1 1 calc R . .
C46 C 0.5969(5) 0.17135(18) 0.4928(5) 0.0404(15) Uani 1 1 d . . .
H46A H 0.6757 0.1764 0.5026 0.048 Uiso 1 1 calc R . .
H46B H 0.5679 0.1928 0.5314 0.048 Uiso 1 1 calc R . .
C47 C 0.5867(6) 0.13513(18) 0.5614(5) 0.0412(15) Uani 1 1 d . . .
H47A H 0.5093 0.1317 0.5612 0.049 Uiso 1 1 calc R . .
H47B H 0.6330 0.1370 0.6506 0.049 Uiso 1 1 calc R . .
C48 C 0.6226(5) 0.10094(17) 0.4994(5) 0.0361(14) Uani 1 1 d . . .
H48A H 0.6124 0.0775 0.5444 0.043 Uiso 1 1 calc R . .
H48B H 0.7018 0.1033 0.5064 0.043 Uiso 1 1 calc R . .
C49 C 0.5565(5) 0.09785(16) 0.3607(5) 0.0295(12) Uani 1 1 d . . .
H49A H 0.4776 0.0940 0.3535 0.035 Uiso 1 1 calc R . .
H49B H 0.5822 0.0757 0.3220 0.035 Uiso 1 1 calc R . .
C50 C 0.5461(4) 0.17399(15) 0.0535(5) 0.0232(11) Uani 1 1 d . . .
H50 H 0.4989 0.1960 0.0616 0.028 Uiso 1 1 calc R . .
C51 C 0.6655(4) 0.18626(15) 0.1171(6) 0.0318(13) Uani 1 1 d . . .
H51A H 0.6777 0.1892 0.2093 0.038 Uiso 1 1 calc R . .
H51B H 0.7165 0.1664 0.1042 0.038 Uiso 1 1 calc R . .
C52 C 0.6895(5) 0.22393(17) 0.0611(7) 0.0413(16) Uani 1 1 d . . .
H52A H 0.7678 0.2308 0.1000 0.050 Uiso 1 1 calc R . .
H52B H 0.6437 0.2442 0.0821 0.050 Uiso 1 1 calc R . .
C53 C 0.6657(5) 0.22176(18) -0.0829(7) 0.0421(16) Uani 1 1 d . . .
H53A H 0.6731 0.2475 -0.1161 0.051 Uiso 1 1 calc R . .
H53B H 0.7210 0.2051 -0.1032 0.051 Uiso 1 1 calc R . .
C54 C 0.5520(4) 0.20665(16) -0.1476(6) 0.0320(13) Uani 1 1 d . . .
H54A H 0.5439 0.2027 -0.2386 0.038 Uiso 1 1 calc R . .
H54B H 0.4965 0.2256 -0.1407 0.038 Uiso 1 1 calc R . .
C55 C 0.5310(5) 0.16917(15) -0.0890(5) 0.0284(12) Uani 1 1 d . . .
H55A H 0.5827 0.1496 -0.1017 0.034 Uiso 1 1 calc R . .
H55B H 0.4551 0.1604 -0.1317 0.034 Uiso 1 1 calc R . .
C1A C 0.9765(17) 0.0944(5) 0.341(2) 0.099(3) Uiso 0.535(10) 1 d PD A 1
H1A1 H 1.0412 0.0853 0.4069 0.148 Uiso 0.535(10) 1 calc PR A 1
H1A2 H 0.9885 0.0913 0.2577 0.148 Uiso 0.535(10) 1 calc PR A 1
H1A3 H 0.9116 0.0798 0.3436 0.148 Uiso 0.535(10) 1 calc PR A 1
C2A C 0.9571(11) 0.1384(3) 0.3638(14) 0.099(3) Uiso 0.535(10) 1 d PD A 1
C3A C 0.9735(17) 0.1681(4) 0.2867(15) 0.099(3) Uiso 0.535(10) 1 d PD A 1
H3A H 0.9974 0.1626 0.2148 0.118 Uiso 0.535(10) 1 calc PR A 1
C4A C 0.9554(16) 0.2051(4) 0.3145(15) 0.099(3) Uiso 0.535(10) 1 d PD A 1
H4A H 0.9669 0.2249 0.2613 0.118 Uiso 0.535(10) 1 calc PR A 1
C5A C 0.920(2) 0.2142(4) 0.4195(18) 0.099(3) Uiso 0.535(10) 1 d PD A 1
H5A H 0.9050 0.2398 0.4362 0.118 Uiso 0.535(10) 1 calc PR A 1
C6A C 0.9078(16) 0.1849(4) 0.4991(14) 0.099(3) Uiso 0.535(10) 1 d PD A 1
H6A H 0.8891 0.1906 0.5743 0.118 Uiso 0.535(10) 1 calc PR A 1
C7A C 0.9229(18) 0.1473(4) 0.4687(17) 0.099(3) Uiso 0.535(10) 1 d PD A 1
H7A H 0.9095 0.1274 0.5204 0.118 Uiso 0.535(10) 1 calc PR A 1
C1B C 0.9265(16) 0.2157(4) 0.3911(16) 0.052(2) Uiso 0.465(10) 1 d PD A 2
H1B1 H 0.9705 0.2291 0.3452 0.077 Uiso 0.465(10) 1 calc PR A 2
H1B2 H 0.9526 0.2224 0.4810 0.077 Uiso 0.465(10) 1 calc PR A 2
H1B3 H 0.8489 0.2229 0.3566 0.077 Uiso 0.465(10) 1 calc PR A 2
C2B C 0.9383(9) 0.1718(2) 0.3760(10) 0.052(2) Uiso 0.465(10) 1 d PD A 2
C3B C 0.8970(12) 0.1481(3) 0.4525(13) 0.052(2) Uiso 0.465(10) 1 d PD A 2
H3B H 0.8657 0.1589 0.5127 0.062 Uiso 0.465(10) 1 calc PR A 2
C4B C 0.9011(11) 0.1088(3) 0.4418(12) 0.052(2) Uiso 0.465(10) 1 d PD A 2
H4B H 0.8702 0.0931 0.4926 0.062 Uiso 0.465(10) 1 calc PR A 2
C5B C 0.9500(14) 0.0921(3) 0.3573(15) 0.052(2) Uiso 0.465(10) 1 d PD A 2
H5B H 0.9543 0.0653 0.3507 0.062 Uiso 0.465(10) 1 calc PR A 2
C6B C 0.9930(12) 0.1163(3) 0.2819(12) 0.052(2) Uiso 0.465(10) 1 d PD A 2
H6B H 1.0260 0.1056 0.2230 0.062 Uiso 0.465(10) 1 calc PR A 2
C7B C 0.9881(13) 0.1551(3) 0.2919(14) 0.052(2) Uiso 0.465(10) 1 d PD A 2
H7B H 1.0190 0.1709 0.2411 0.062 Uiso 0.465(10) 1 calc PR A 2

loop_
_atom_site_aniso_label
_atom_site_aniso_U_11
_atom_site_aniso_U_22
_atom_site_aniso_U_33
_atom_site_aniso_U_23
_atom_site_aniso_U_13
_atom_site_aniso_U_12
Ru1 0.0218(2) 0.0197(2) 0.00973(18) 0.00040(15) 0.00615(14) 0.00089(16)
Cl1 0.0289(6) 0.0254(6) 0.0117(5) -0.0010(4) 0.0091(5) 0.0026(5)
P1 0.0217(6) 0.0197(6) 0.0112(6) 0.0002(5) 0.0062(5) 0.0011(5)
P2 0.0224(7) 0.0204(6) 0.0184(6) 0.0015(5) 0.0073(5) 0.0013(5)
O1 0.0247(18) 0.0271(19) 0.0133(16) 0.0019(14) 0.0039(14) -0.0019(15)
O2 0.0254(19) 0.0215(18) 0.0163(17) 0.0003(14) 0.0060(14) -0.0007(14)
O3 0.0195(17) 0.0229(18) 0.0125(16) 0.0014(13) 0.0069(13) 0.0025(14)
C10 0.028(3) 0.020(2) 0.015(2) 0.0006(19) 0.009(2) 0.001(2)
C11 0.034(3) 0.021(3) 0.020(3) -0.002(2) 0.013(2) -0.005(2)
C12 0.039(3) 0.037(3) 0.029(3) 0.005(3) 0.007(3) -0.012(3)
C13 0.050(4) 0.059(4) 0.043(4) 0.005(3) 0.013(3) -0.025(3)
C14 0.060(4) 0.039(4) 0.042(4) 0.006(3) 0.025(3) -0.015(3)
C15 0.051(4) 0.033(3) 0.027(3) 0.007(2) 0.017(3) -0.001(3)
C16 0.030(3) 0.026(3) 0.022(3) 0.000(2) 0.009(2) -0.002(2)
C17 0.020(2) 0.020(2) 0.014(2) -0.0010(18) 0.0078(19) 0.0002(19)
C18 0.025(3) 0.022(3) 0.013(2) 0.0017(19) 0.0059(19) 0.003(2)
C19 0.032(3) 0.026(3) 0.014(2) 0.001(2) 0.007(2) -0.002(2)
C20 0.040(3) 0.022(3) 0.017(2) -0.001(2) 0.011(2) 0.000(2)
C21 0.045(3) 0.021(3) 0.017(3) 0.002(2) 0.014(2) 0.004(2)
C22 0.035(3) 0.022(3) 0.013(2) -0.0001(19) 0.008(2) 0.005(2)
C23 0.021(3) 0.029(3) 0.020(3) 0.001(2) 0.005(2) -0.001(2)
C24 0.025(3) 0.044(3) 0.021(3) -0.005(2) 0.010(2) -0.003(2)
C25 0.022(3) 0.057(4) 0.031(3) 0.000(3) 0.012(2) 0.002(3)
C26 0.024(3) 0.060(4) 0.047(4) 0.009(3) 0.006(3) -0.007(3)
C27 0.033(3) 0.034(3) 0.045(4) 0.002(3) -0.009(3) 0.001(3)
C28 0.029(3) 0.037(3) 0.039(3) -0.003(3) 0.013(3) -0.001(3)
C29 0.030(3) 0.023(3) 0.013(2) -0.0008(19) 0.008(2) -0.001(2)
C30 0.045(3) 0.020(3) 0.015(2) -0.001(2) 0.012(2) 0.005(2)
C31 0.052(4) 0.030(3) 0.013(2) 0.000(2) 0.012(2) 0.003(3)
C32 0.049(4) 0.030(3) 0.015(3) -0.006(2) 0.016(2) 0.002(3)
C33 0.037(3) 0.019(2) 0.018(2) 0.000(2) 0.013(2) 0.003(2)
C34 0.030(3) 0.023(3) 0.010(2) -0.0007(19) 0.008(2) -0.001(2)
C35 0.026(3) 0.018(2) 0.023(3) 0.0040(19) 0.016(2) 0.002(2)
C36 0.031(3) 0.022(3) 0.022(3) 0.006(2) 0.009(2) 0.003(2)
C37 0.026(3) 0.025(3) 0.035(3) 0.006(2) 0.013(2) 0.001(2)
C38 0.025(3) 0.028(3) 0.044(3) 0.010(3) 0.019(3) 0.008(2)
C39 0.041(3) 0.025(3) 0.033(3) 0.005(2) 0.027(3) 0.007(2)
C40 0.039(3) 0.020(3) 0.020(3) 0.005(2) 0.018(2) 0.003(2)
C41 0.044(3) 0.021(3) 0.021(3) -0.001(2) 0.016(2) 0.003(2)
C42 0.049(4) 0.024(3) 0.024(3) -0.001(2) 0.016(3) 0.000(2)
C43 0.059(4) 0.027(3) 0.028(3) -0.002(2) 0.027(3) 0.006(3)
C44 0.024(3) 0.024(3) 0.019(3) -0.001(2) 0.001(2) 0.000(2)
C45 0.030(3) 0.027(3) 0.023(3) -0.004(2) 0.002(2) -0.001(2)
C46 0.046(4) 0.040(4) 0.027(3) -0.009(3) -0.001(3) -0.007(3)
C47 0.048(4) 0.051(4) 0.019(3) -0.002(3) 0.002(3) -0.010(3)
C48 0.038(3) 0.038(3) 0.024(3) 0.009(2) -0.004(2) -0.005(3)
C49 0.034(3) 0.029(3) 0.021(3) 0.002(2) 0.001(2) 0.001(2)
C50 0.019(3) 0.025(3) 0.026(3) 0.004(2) 0.008(2) 0.004(2)
C51 0.025(3) 0.026(3) 0.043(3) 0.008(2) 0.008(2) 0.002(2)
C52 0.022(3) 0.033(3) 0.066(5) 0.015(3) 0.009(3) -0.003(2)
C53 0.029(3) 0.037(3) 0.067(5) 0.023(3) 0.024(3) 0.009(3)
C54 0.029(3) 0.035(3) 0.038(3) 0.015(3) 0.020(3) 0.009(2)
C55 0.036(3) 0.028(3) 0.026(3) 0.005(2) 0.015(2) 0.002(2)

loop_
_atom_type_symbol
_atom_type_description
_atom_type_scat_dispersion_real
_atom_type_scat_dispersion_imag
_atom_type_scat_source
C C 0.0033 0.0016 'International Tables Vol C Tables 4.2.6.8 and 6.1.1.4'
H H 0.0000 0.0000 'International Tables Vol C Tables 4.2.6.8 and 6.1.1.4'
Cl Cl 0.1484 0.1585 'International Tables Vol C Tables 4.2.6.8 and 6.1.1.4'
O O 0.0106 0.0060 'International Tables Vol C Tables 4.2.6.8 and 6.1.1.4'
P P 0.1023 0.0942 'International Tables Vol C Tables 4.2.6.8 and 6.1.1.4'
Ru Ru -1.2594 0.8363 'International Tables Vol C Tables 4.2.6.8 and 6.1.1.4'

loop_
_geom_angle_atom_site_label_1
_geom_angle_atom_site_label_2
_geom_angle_atom_site_label_3
_geom_angle
O3 Ru1 O1 92.60(13)
O3 Ru1 P1 84.03(9)
O1 Ru1 P1 96.85(9)
O3 Ru1 O2 92.04(12)
O1 Ru1 O2 59.47(12)
P1 Ru1 O2 155.89(9)
O3 Ru1 P2 81.47(9)
O1 Ru1 P2 159.60(10)
P1 Ru1 P2 101.87(5)
O2 Ru1 P2 101.04(9)
O3 Ru1 Cl1 176.17(9)
O1 Ru1 Cl1 84.88(10)
P1 Ru1 Cl1 99.11(5)
O2 Ru1 Cl1 84.20(9)
P2 Ru1 Cl1 99.92(5)
O3 Ru1 C10 96.43(14)
O1 Ru1 C10 30.25(14)
P1 Ru1 C10 127.06(12)
O2 Ru1 C10 29.66(14)
P2 Ru1 C10 130.69(12)
Cl1 Ru1 C10 79.94(11)
C29 P1 C23 101.5(2)
C29 P1 C17 108.3(2)
C23 P1 C17 103.9(2)
C29 P1 Ru1 101.59(16)
C23 P1 Ru1 116.42(17)
C17 P1 Ru1 122.85(15)
C36 P2 C44 106.0(2)
C36 P2 C50 100.2(2)
C44 P2 C50 103.1(2)
C36 P2 Ru1 98.74(18)
C44 P2 Ru1 117.44(18)
C50 P2 Ru1 127.84(16)
C10 O1 Ru1 91.4(3)
C10 O2 Ru1 87.3(3)
C35 O3 C34 111.1(3)
C35 O3 Ru1 116.8(3)
C34 O3 Ru1 118.2(3)
O2 C10 O1 120.1(4)
O2 C10 C11 122.0(4)
O1 C10 C11 117.9(4)
O2 C10 Ru1 63.1(3)
O1 C10 Ru1 58.3(2)
C11 C10 Ru1 165.4(4)
C12 C11 C16 119.6(5)
C12 C11 C10 120.3(5)
C16 C11 C10 119.9(5)
C11 C12 C13 121.1(6)
C11 C12 H12 119.4
C13 C12 H12 119.4
C12 C13 C14 118.1(6)
C12 C13 H13 121.0
C14 C13 H13 121.0
C15 C14 C13 121.2(6)
C15 C14 H14 119.4
C13 C14 H14 119.4
C14 C15 C16 120.0(6)
C14 C15 H15 120.0
C16 C15 H15 120.0
C11 C16 C15 120.0(5)
C11 C16 H16 120.0
C15 C16 H16 120.0
C22 C17 C18 109.1(4)
C22 C17 P1 118.0(3)
C18 C17 P1 110.3(3)
C22 C17 H17 106.3
C18 C17 H17 106.3
P1 C17 H17 106.3
C19 C18 C17 111.2(4)
C19 C18 H18A 109.4
C17 C18 H18A 109.4
C19 C18 H18B 109.4
C17 C18 H18B 109.4
H18A C18 H18B 108.0
C20 C19 C18 110.7(4)
C20 C19 H19A 109.5
C18 C19 H19A 109.5
C20 C19 H19B 109.5
C18 C19 H19B 109.5
H19A C19 H19B 108.1
C21 C20 C19 110.8(4)
C21 C20 H20A 109.5
C19 C20 H20A 109.5
C21 C20 H20B 109.5
C19 C20 H20B 109.5
H20A C20 H20B 108.1
C20 C21 C22 112.7(4)
C20 C21 H21A 109.0
C22 C21 H21A 109.0
C20 C21 H21B 109.0
C22 C21 H21B 109.0
H21A C21 H21B 107.8
C21 C22 C17 110.8(4)
C21 C22 H22A 109.5
C17 C22 H22A 109.5
C21 C22 H22B 109.5
C17 C22 H22B 109.5
H22A C22 H22B 108.1
C28 C23 C24 109.2(4)
C28 C23 P1 116.7(4)
C24 C23 P1 110.7(3)
C28 C23 H23 106.5
C24 C23 H23 106.5
P1 C23 H23 106.5
C25 C24 C23 112.0(4)
C25 C24 H24A 109.2
C23 C24 H24A 109.2
C25 C24 H24B 109.2
C23 C24 H24B 109.2
H24A C24 H24B 107.9
C26 C25 C24 111.8(5)
C26 C25 H25A 109.3
C24 C25 H25A 109.3
C26 C25 H25B 109.3
C24 C25 H25B 109.3
H25A C25 H25B 107.9
C25 C26 C27 110.1(5)
C25 C26 H26A 109.6
C27 C26 H26A 109.6
C25 C26 H26B 109.6
C27 C26 H26B 109.6
H26A C26 H26B 108.1
C28 C27 C26 111.4(5)
C28 C27 H27A 109.3
C26 C27 H27A 109.3
C28 C27 H27B 109.3
C26 C27 H27B 109.3
H27A C27 H27B 108.0
C27 C28 C23 112.5(5)
C27 C28 H28A 109.1
C23 C28 H28A 109.1
C27 C28 H28B 109.1
C23 C28 H28B 109.1
H28A C28 H28B 107.8
C34 C29 C30 115.9(4)
C34 C29 P1 117.4(4)
C30 C29 P1 126.6(4)
C31 C30 C29 120.3(5)
C31 C30 H30 119.9
C29 C30 H30 119.9
C32 C31 C30 120.9(5)
C32 C31 H31 119.6
C30 C31 H31 119.6
C31 C32 C33 120.7(5)
C31 C32 H32 119.6
C33 C32 H32 119.6
C34 C33 C32 116.0(5)
C34 C33 C41 117.3(4)
C32 C33 C41 126.7(5)
C29 C34 C33 126.2(5)
C29 C34 O3 118.1(4)
C33 C34 O3 115.6(4)
C36 C35 C40 125.7(5)
C36 C35 O3 117.6(4)
C40 C35 O3 116.6(4)
C35 C36 C37 115.7(5)
C35 C36 P2 115.6(4)
C37 C36 P2 127.9(4)
C38 C37 C36 120.7(5)
C38 C37 H37 119.6
C36 C37 H37 119.6
C37 C38 C39 120.1(5)
C37 C38 H38 120.0
C39 C38 H38 120.0
C40 C39 C38 121.3(5)
C40 C39 H39 119.3
C38 C39 H39 119.3
C39 C40 C35 116.2(5)
C39 C40 C41 127.0(5)
C35 C40 C41 116.7(5)
C40 C41 C43 111.6(5)
C40 C41 C33 105.3(4)
C43 C41 C33 112.8(4)
C40 C41 C42 109.3(4)
C43 C41 C42 108.2(4)
C33 C41 C42 109.6(5)
C41 C42 H42A 109.5
C41 C42 H42B 109.5
H42A C42 H42B 109.5
C41 C42 H42C 109.5
H42A C42 H42C 109.5
H42B C42 H42C 109.5
C41 C43 H43A 109.5
C41 C43 H43B 109.5
H43A C43 H43B 109.5
C41 C43 H43C 109.5
H43A C43 H43C 109.5
H43B C43 H43C 109.5
C49 C44 C45 110.5(4)
C49 C44 P2 112.0(3)
C45 C44 P2 109.7(3)
C49 C44 H44 108.2
C45 C44 H44 108.2
P2 C44 H44 108.2
C44 C45 C46 110.7(5)
C44 C45 H45A 109.5
C46 C45 H45A 109.5
C44 C45 H45B 109.5
C46 C45 H45B 109.5
H45A C45 H45B 108.1
C47 C46 C45 111.8(5)
C47 C46 H46A 109.2
C45 C46 H46A 109.2
C47 C46 H46B 109.2
C45 C46 H46B 109.2
H46A C46 H46B 107.9
C46 C47 C48 111.1(5)
C46 C47 H47A 109.4
C48 C47 H47A 109.4
C46 C47 H47B 109.4
C48 C47 H47B 109.4
H47A C47 H47B 108.0
C47 C48 C49 111.2(5)
C47 C48 H48A 109.4
C49 C48 H48A 109.4
C47 C48 H48B 109.4
C49 C48 H48B 109.4
H48A C48 H48B 108.0
C48 C49 C44 109.8(4)
C48 C49 H49A 109.7
C44 C49 H49A 109.7
C48 C49 H49B 109.7
C44 C49 H49B 109.7
H49A C49 H49B 108.2
C51 C50 C55 108.0(4)
C51 C50 P2 117.7(4)
C55 C50 P2 111.8(4)
C51 C50 H50 106.2
C55 C50 H50 106.2
P2 C50 H50 106.2
C52 C51 C50 110.2(4)
C52 C51 H51A 109.6
C50 C51 H51A 109.6
C52 C51 H51B 109.6
C50 C51 H51B 109.6
H51A C51 H51B 108.1
C51 C52 C53 112.0(5)
C51 C52 H52A 109.2
C53 C52 H52A 109.2
C51 C52 H52B 109.2
C53 C52 H52B 109.2
H52A C52 H52B 107.9
C54 C53 C52 112.3(5)
C54 C53 H53A 109.1
C52 C53 H53A 109.1
C54 C53 H53B 109.1
C52 C53 H53B 109.1
H53A C53 H53B 107.9
C53 C54 C55 111.4(5)
C53 C54 H54A 109.3
C55 C54 H54A 109.3
C53 C54 H54B 109.3
C55 C54 H54B 109.3
H54A C54 H54B 108.0
C54 C55 C50 110.8(5)
C54 C55 H55A 109.5
C50 C55 H55A 109.5
C54 C55 H55B 109.5
C50 C55 H55B 109.5
H55A C55 H55B 108.1
C7A C2A C3A 118.6(6)
C7A C2A C1A 116.9(13)
C3A C2A C1A 124.5(13)
C4A C3A C2A 120.4(6)
C4A C3A H3A 119.8
C2A C3A H3A 119.8
C3A C4A C5A 121.3(6)
C3A C4A H4A 119.3
C5A C4A H4A 119.3
C6A C5A C4A 118.4(6)
C6A C5A H5A 120.8
C4A C5A H5A 120.8
C7A C6A C5A 120.1(6)
C7A C6A H6A 120.0
C5A C6A H6A 120.0
C2A C7A C6A 121.0(6)
C2A C7A H7A 119.5
C6A C7A H7A 119.5
C2B C1B H1B1 109.5
C2B C1B H1B2 109.5
H1B1 C1B H1B2 109.5
C2B C1B H1B3 109.5
H1B1 C1B H1B3 109.5
H1B2 C1B H1B3 109.5
C3B C2B C7B 118.4(5)
C3B C2B C1B 117.5(10)
C7B C2B C1B 124.1(10)
C4B C3B C2B 120.9(6)
C4B C3B H3B 119.5
C2B C3B H3B 119.5
C3B C4B C5B 120.6(6)
C3B C4B H4B 119.7
C5B C4B H4B 119.7
C4B C5B C6B 118.0(6)
C4B C5B H5B 121.0
C6B C5B H5B 121.0
C7B C6B C5B 121.2(6)
C7B C6B H6B 119.4
C5B C6B H6B 119.4
C6B C7B C2B 120.7(6)
C6B C7B H7B 119.6
C2B C7B H7B 119.6

loop_
_geom_bond_atom_site_label_1
_geom_bond_atom_site_label_2
_geom_bond_distance
Ru1 O3 2.130(3)
Ru1 O1 2.158(3)
Ru1 P1 2.2292(13)
Ru1 O2 2.262(3)
Ru1 P2 2.2649(14)
Ru1 Cl1 2.3555(12)
Ru1 C10 2.534(5)
P1 C29 1.837(5)
P1 C23 1.846(5)
P1 C17 1.858(5)
P2 C36 1.828(5)
P2 C44 1.848(5)
P2 C50 1.862(5)
O1 C10 1.277(6)
O2 C10 1.255(6)
O3 C35 1.417(6)
O3 C34 1.427(5)
C10 C11 1.494(7)
C11 C12 1.380(8)
C11 C16 1.384(7)
C12 C13 1.389(8)
C12 H12 0.9500
C13 C14 1.397(9)
C13 H13 0.9500
C14 C15 1.364(9)
C14 H14 0.9500
C15 C16 1.388(7)
C15 H15 0.9500
C16 H16 0.9500
C17 C22 1.534(7)
C17 C18 1.537(6)
C17 H17 1.0000
C18 C19 1.530(7)
C18 H18A 0.9900
C18 H18B 0.9900
C19 C20 1.524(7)
C19 H19A 0.9900
C19 H19B 0.9900
C20 C21 1.516(7)
C20 H20A 0.9900
C20 H20B 0.9900
C21 C22 1.526(7)
C21 H21A 0.9900
C21 H21B 0.9900
C22 H22A 0.9900
C22 H22B 0.9900
C23 C28 1.531(7)
C23 C24 1.536(7)
C23 H23 1.0000
C24 C25 1.516(7)
C24 H24A 0.9900
C24 H24B 0.9900
C25 C26 1.490(9)
C25 H25A 0.9900
C25 H25B 0.9900
C26 C27 1.511(9)
C26 H26A 0.9900
C26 H26B 0.9900
C27 C28 1.510(8)
C27 H27A 0.9900
C27 H27B 0.9900
C28 H28A 0.9900
C28 H28B 0.9900
C29 C34 1.374(7)
C29 C30 1.406(7)
C30 C31 1.391(7)
C30 H30 0.9500
C31 C32 1.383(8)
C31 H31 0.9500
C32 C33 1.393(7)
C32 H32 0.9500
C33 C34 1.384(7)
C33 C41 1.532(7)
C35 C36 1.384(7)
C35 C40 1.384(7)
C36 C37 1.406(7)
C37 C38 1.390(8)
C37 H37 0.9500
C38 C39 1.390(8)
C38 H38 0.9500
C39 C40 1.383(8)
C39 H39 0.9500
C40 C41 1.527(8)
C41 C43 1.530(7)
C41 C42 1.539(7)
C42 H42A 0.9800
C42 H42B 0.9800
C42 H42C 0.9800
C43 H43A 0.9800
C43 H43B 0.9800
C43 H43C 0.9800
C44 C49 1.532(7)
C44 C45 1.533(7)
C44 H44 1.0000
C45 C46 1.535(7)
C45 H45A 0.9900
C45 H45B 0.9900
C46 C47 1.507(9)
C46 H46A 0.9900
C46 H46B 0.9900
C47 C48 1.518(9)
C47 H47A 0.9900
C47 H47B 0.9900
C48 C49 1.521(7)
C48 H48A 0.9900
C48 H48B 0.9900
C49 H49A 0.9900
C49 H49B 0.9900
C50 C51 1.535(7)
C50 C55 1.539(7)
C50 H50 1.0000
C51 C52 1.530(8)
C51 H51A 0.9900
C51 H51B 0.9900
C52 C53 1.533(9)
C52 H52A 0.9900
C52 H52B 0.9900
C53 C54 1.507(8)
C53 H53A 0.9900
C53 H53B 0.9900
C54 C55 1.526(7)
C54 H54A 0.9900
C54 H54B 0.9900
C55 H55A 0.9900
C55 H55B 0.9900
C1A C2A 1.597(16)
C1A H1A1 0.9800
C1A H1A2 0.9800
C1A H1A3 0.9800
C2A C7A 1.387(9)
C2A C3A 1.402(9)
C3A C4A 1.371(9)
C3A H3A 0.9500
C4A C5A 1.398(9)
C4A H4A 0.9500
C5A C6A 1.395(9)
C5A H5A 0.9500
C6A C7A 1.392(9)
C6A H6A 0.9500
C7A H7A 0.9500
C1B C2B 1.562(14)
C1B H1B1 0.9800
C1B H1B2 0.9800
C1B H1B3 0.9800
C2B C3B 1.394(8)
C2B C7B 1.398(8)
C3B C4B 1.389(8)
C3B H3B 0.9500
C4B C5B 1.393(8)
C4B H4B 0.9500
C5B C6B 1.408(8)
C5B H5B 0.9500
C6B C7B 1.372(8)
C6B H6B 0.9500
C7B H7B 0.9500
